data_3000628
loop_
_publ_author_name
'Saikia, Plabon'
'Sethi, Tapaswini'
'Ichiyanagi, Kouhei'
'Gupta, Poonam'
'Sasidharan, Aswin'
'Sasaki, Toshiyuki'
'Das, Dinabandhu'
'Nath, Naba K.'

_journal_name_full 'To be published'
_chemical_formula_sum 'C28 H28 N4 O6'
_space_group_name_Hall '-C 2yc'
_space_group_name_H-M_alt 'C 1 2/c 1'
_cell_angle_alpha 90
_cell_angle_beta 93.386(2)
_cell_angle_gamma 90
_cell_length_a 17.8104(3)
_cell_length_b 7.5751(2)
_cell_length_c 19.9453(5)
_cell_measurement_temperature 300
_cell_volume 2686.23(11)
_diffrn_ambient_temperature 300
_diffrn_radiation_probe x-ray
_diffrn_radiation_type synchrotron
_diffrn_radiation_wavelength 0.82133
_refine_ls_goodness_of_fit_ref 1.053
_refine_ls_R_factor_all 0.0760
_refine_ls_R_factor_gt 0.0573
_refine_ls_wR_factor_gt 0.2046
_refine_ls_wR_factor_ref 0.2264
_cod_database_code 3000628
_cod_hold_until_date 2026-11-28
_cod_depositor_requested_release_date 2026-11-28

loop_
_atom_site_label
_atom_site_fract_x
_atom_site_fract_y
_atom_site_fract_z
? ? ? ?
